data_4332407
loop_
_publ_author_name
'Eichler, Jack F.'
'Just, Oliver'
'Rees, William S.'

_publ_section_title
;
 Synthesis and Characterization of Imidocubanes with Exocube GeIVand
 SnIVSubstituents:&#x00A0; [M(\m3-NGeMe3)]4(M = Sn, Ge, Pb);
 [Sn(\m3-NSnMe3)]4
;
_journal_issue 17
_journal_name_full 'Inorganic Chemistry'
_journal_page_first 6706
_journal_page_last 6712
_journal_paper_doi 10.1021/ic060331y
_journal_volume 45
_journal_year 2006
_chemical_formula_sum 'C24 H36 Ge8 N8 Pb8'
_chemical_formula_weight 2674.85
_chemical_name_systematic
; 
 ? 
;
_space_group_IT_number 218
_symmetry_space_group_name_Hall 'P -4n 2 3'
_symmetry_space_group_name_H-M 'P -4 3 n'
_atom_sites_solution_hydrogens geom
_atom_sites_solution_primary direct
_atom_sites_solution_secondary difmap
_audit_creation_method SHELXL-97
_cell_angle_alpha 90.00
_cell_angle_beta 90.00
_cell_angle_gamma 90.00
_cell_formula_units_Z 4
_cell_length_a 18.2282(14)
_cell_length_b 18.2282(14)
_cell_length_c 18.2282(14)
_cell_measurement_temperature 193(2)
_cell_volume 6056.6(8)
_computing_structure_refinement 'SHELXL-97 (Sheldrick, 1997)'
_computing_structure_solution 'SHELXS-97 (Sheldrick, 1990)'
_diffrn_ambient_temperature 193(2)
_diffrn_measured_fraction_theta_full 0.990
_diffrn_measured_fraction_theta_max 0.990
_diffrn_radiation_monochromator graphite
_diffrn_radiation_source 'fine-focus sealed tube'
_diffrn_radiation_type MoK\a
_diffrn_radiation_wavelength 0.71073
_diffrn_reflns_av_R_equivalents 0.2330
_diffrn_reflns_av_sigmaI/netI 0.0853
_diffrn_reflns_limit_h_max 23
_diffrn_reflns_limit_h_min -21
_diffrn_reflns_limit_k_max 24
_diffrn_reflns_limit_k_min -23
_diffrn_reflns_limit_l_max 23
_diffrn_reflns_limit_l_min -14
_diffrn_reflns_number 36464
_diffrn_reflns_theta_full 28.68
_diffrn_reflns_theta_max 28.68
_diffrn_reflns_theta_min 1.58
_exptl_absorpt_coefficient_mu 26.067
_exptl_absorpt_correction_T_max 0.1474
_exptl_absorpt_correction_T_min 0.0367
_exptl_crystal_density_diffrn 2.933
_exptl_crystal_density_method 'not measured'
_exptl_crystal_F_000 4592
_exptl_crystal_size_max 0.37
_exptl_crystal_size_mid 0.14
_exptl_crystal_size_min 0.12
_refine_diff_density_max 2.859
_refine_diff_density_min -2.406
_refine_diff_density_rms 0.368
_refine_ls_abs_structure_details 'Flack H D (1983), Acta Cryst. A39, 876-881'
_refine_ls_abs_structure_Flack 0.02(4)
_refine_ls_extinction_coef 0.00010(3)
_refine_ls_extinction_expression Fc^*^=kFc[1+0.001xFc^2^\l^3^/sin(2\q)]^-1/4^
_refine_ls_extinction_method SHELXL
_refine_ls_goodness_of_fit_ref 0.974
_refine_ls_hydrogen_treatment mixed
_refine_ls_matrix_type full
_refine_ls_number_parameters 73
_refine_ls_number_reflns 2561
_refine_ls_number_restraints 0
_refine_ls_restrained_S_all 0.974
_refine_ls_R_factor_all 0.1119
_refine_ls_R_factor_gt 0.0579
_refine_ls_shift/su_max 0.031
_refine_ls_shift/su_mean 0.006
_refine_ls_structure_factor_coef Fsqd
_refine_ls_weighting_details 'calc w=1/[\s^2^(Fo^2^)+(0.0999P)^2^+0.0000P] where P=(Fo^2^+2Fc^2^)/3'
_refine_ls_weighting_scheme calc
_refine_ls_wR_factor_gt 0.1417
_refine_ls_wR_factor_ref 0.1753
_reflns_number_gt 1359
_reflns_number_total 2561
_reflns_threshold_expression >2sigma(I)
_cod_data_source_file ic060331ysup5.cif
_cod_data_source_block jfe64
_cod_database_code 4332407

loop_
_symmetry_equiv_pos_as_xyz
'x, y, z'
'-x, -y, z'
'-x, y, -z'
'x, -y, -z'
'z, x, y'
'z, -x, -y'
'-z, -x, y'
'-z, x, -y'
'y, z, x'
'-y, z, -x'
'y, -z, -x'
'-y, -z, x'
'y+1/2, x+1/2, z+1/2'
'-y+1/2, -x+1/2, z+1/2'
'y+1/2, -x+1/2, -z+1/2'
'-y+1/2, x+1/2, -z+1/2'
'x+1/2, z+1/2, y+1/2'
'-x+1/2, z+1/2, -y+1/2'
'-x+1/2, -z+1/2, y+1/2'
'x+1/2, -z+1/2, -y+1/2'
'z+1/2, y+1/2, x+1/2'
'z+1/2, -y+1/2, -x+1/2'
'-z+1/2, y+1/2, -x+1/2'
'-z+1/2, -y+1/2, x+1/2'

loop_
_atom_site_label
_atom_site_type_symbol
_atom_site_fract_x
_atom_site_fract_y
_atom_site_fract_z
_atom_site_U_iso_or_equiv
_atom_site_adp_type
_atom_site_occupancy
_atom_site_symmetry_multiplicity
_atom_site_calc_flag
_atom_site_refinement_flags
Pb1 Pb -0.06725(4) -0.06725(4) -1.06725(4) 0.0355(4) Uani 1 3 d S
Pb2 Pb -0.06738(4) -0.18229(4) -0.56655(4) 0.0335(2) Uani 1 1 d .
Ge1 Ge -0.11625(19) -0.11625(19) -0.88375(19) 0.050(2) Uani 1 3 d S
Ge2 Ge 0.11789(15) -0.13777(15) -0.61886(17) 0.0446(8) Uani 1 1 d .
N1 N -0.0585(9) -0.0585(9) -0.9415(9) 0.048(9) Uani 1 3 d S
N2 N 0.0552(8) -0.1928(9) -0.5581(8) 0.030(3) Uani 1 1 d .
C1 C -0.1172(15) -0.0861(17) -0.7802(16) 0.103(13) Uani 1 1 d .
H1A H -0.1323 -0.1263 -0.7505 0.154 Uiso 1 1 calc R
H1B H -0.1504 -0.0464 -0.7739 0.154 Uiso 1 1 calc R
H1C H -0.0693 -0.0711 -0.7660 0.154 Uiso 1 1 calc R
C2 C 0.173(6) -0.213(6) -0.713(6) 0.05(3) Uiso 0.20 1 d P
C2A C 0.1031(19) -0.1682(19) -0.7198(19) 0.064(9) Uiso 0.80 1 d P
C3 C 0.2128(18) -0.1867(19) -0.6205(17) 0.063(10) Uiso 0.80 1 d P
C3A C 0.177(8) -0.263(8) -0.652(9) 0.09(5) Uiso 0.20 1 d P
C4 C 0.123(3) -0.036(3) -0.588(3) 0.048(12) Uiso 0.50 1 d P
C4A C 0.077(3) -0.034(3) -0.619(2) 0.050(12) Uiso 0.50 1 d P

loop_
_atom_site_aniso_label
_atom_site_aniso_U_11
_atom_site_aniso_U_22
_atom_site_aniso_U_33
_atom_site_aniso_U_23
_atom_site_aniso_U_13
_atom_site_aniso_U_12
Pb1 0.0355(4) 0.0355(4) 0.0355(4) -0.0035(3) -0.0035(3) -0.0035(3)
Pb2 0.0351(4) 0.0299(4) 0.0355(4) 0.0027(3) -0.0060(3) 0.0032(3)
Ge1 0.050(2) 0.050(2) 0.050(2) 0.0102(13) 0.0102(13) -0.0102(13)
Ge2 0.0448(14) 0.0443(11) 0.045(2) 0.0165(15) 0.0061(13) -0.0116(13)
N1 0.048(9) 0.048(9) 0.048(9) 0.009(9) 0.009(9) -0.009(9)
N2 0.029(8) 0.029(8) 0.032(9) -0.006(7) -0.011(7) 0.013(6)
C1 0.08(2) 0.14(3) 0.09(3) 0.06(2) 0.029(18) 0.00(2)

loop_
_atom_type_symbol
_atom_type_description
_atom_type_scat_dispersion_real
_atom_type_scat_dispersion_imag
_atom_type_scat_source
C C 0.0033 0.0016 'International Tables Vol C Tables 4.2.6.8 and 6.1.1.4'
H H 0.0000 0.0000 'International Tables Vol C Tables 4.2.6.8 and 6.1.1.4'
N N 0.0061 0.0033 'International Tables Vol C Tables 4.2.6.8 and 6.1.1.4'
Ge Ge 0.1547 1.8001 'International Tables Vol C Tables 4.2.6.8 and 6.1.1.4'
Pb Pb -3.3944 10.1111 'International Tables Vol C Tables 4.2.6.8 and 6.1.1.4'

loop_
_geom_angle_atom_site_label_1
_geom_angle_atom_site_label_2
_geom_angle_atom_site_label_3
_geom_angle
_geom_angle_site_symmetry_1
_geom_angle_site_symmetry_3
N1 Pb1 N1 81.8(9) 4_553 .
N1 Pb1 N1 81.8(9) 4_553 3_553
N1 Pb1 N1 81.8(9) . 3_553
N1 Pb1 Pb1 41.2(4) 4_553 2
N1 Pb1 Pb1 84.4(6) . 2
N1 Pb1 Pb1 41.2(4) 3_553 2
N1 Pb1 Pb1 41.2(4) 4_553 4_553
N1 Pb1 Pb1 41.2(4) . 4_553
N1 Pb1 Pb1 84.4(6) 3_553 4_553
Pb1 Pb1 Pb1 60.0 2 4_553
N1 Pb1 Pb1 84.4(6) 4_553 3_553
N1 Pb1 Pb1 41.2(4) . 3_553
N1 Pb1 Pb1 41.2(4) 3_553 3_553
Pb1 Pb1 Pb1 60.0 2 3_553
Pb1 Pb1 Pb1 60.0 4_553 3_553
N2 Pb2 N2 80.1(7) . 3_554
N2 Pb2 N2 80.5(7) . 22_544
N2 Pb2 N2 79.6(7) 3_554 22_544
N2 Pb2 C3A 126(3) . 22_544
N2 Pb2 C3A 139(3) 3_554 22_544
N2 Pb2 C3A 75(3) 22_544 22_544
N2 Pb2 Pb2 40.9(4) . 3_554
N2 Pb2 Pb2 40.0(4) 3_554 3_554
N2 Pb2 Pb2 83.3(4) 22_544 3_554
C3A Pb2 Pb2 157(3) 22_544 3_554
N2 Pb2 Pb2 40.6(4) . 24_444
N2 Pb2 Pb2 82.9(5) 3_554 24_444
N2 Pb2 Pb2 40.7(4) 22_544 24_444
C3A Pb2 Pb2 98(3) 22_544 24_444
Pb2 Pb2 Pb2 60.185(12) 3_554 24_444
N2 Pb2 Pb2 83.5(5) . 22_544
N2 Pb2 Pb2 40.8(4) 3_554 22_544
N2 Pb2 Pb2 39.6(4) 22_544 22_544
C3A Pb2 Pb2 105(3) 22_544 22_544
Pb2 Pb2 Pb2 60.185(12) 3_554 22_544
Pb2 Pb2 Pb2 59.63(2) 24_444 22_544
N1 Ge1 C1 113.5(9) . 8_454
N1 Ge1 C1 113.5(9) . .
C1 Ge1 C1 105.2(10) 8_454 .
N1 Ge1 C1 113.5(9) . 11_544
C1 Ge1 C1 105.2(10) 8_454 11_544
C1 Ge1 C1 105.2(10) . 11_544
N2 Ge2 C2A 108.7(12) . .
N2 Ge2 C4 111.6(15) . .
C2A Ge2 C4 123.8(18) . .
N2 Ge2 C3 107.8(10) . .
C2A Ge2 C3 88.8(13) . .
C4 Ge2 C3 113.4(17) . .
N2 Ge2 C4A 105.9(14) . .
C2A Ge2 C4A 102.2(15) . .
C4 Ge2 C4A 29.7(17) . .
C3 Ge2 C4A 138.8(19) . .
N2 Ge2 C2 112(3) . .
C2A Ge2 C2 39(3) . .
C4 Ge2 C2 137(3) . .
C3 Ge2 C2 50(3) . .
C4A Ge2 C2 132(3) . .
Ge1 N1 Pb1 119.6(6) . 4_553
Ge1 N1 Pb1 119.6(6) . .
Pb1 N1 Pb1 97.7(8) 4_553 .
Ge1 N1 Pb1 119.6(6) . 3_553
Pb1 N1 Pb1 97.7(8) 4_553 3_553
Pb1 N1 Pb1 97.7(8) . 3_553
Ge2 N2 Pb2 121.2(7) . .
Ge2 N2 Pb2 118.7(8) . 3_554
Pb2 N2 Pb2 99.1(6) . 3_554
Ge2 N2 Pb2 115.5(7) . 24_444
Pb2 N2 Pb2 99.8(7) . 24_444
Pb2 N2 Pb2 98.5(6) 3_554 24_444
C3A C2 C2A 117(10) . .
C3A C2 C3 57(8) . .
C2A C2 C3 105(6) . .
C3A C2 Ge2 80(8) . .
C2A C2 Ge2 53(3) . .
C3 C2 Ge2 52(3) . .
C2 C2A Ge2 88(5) . .
C3A C3 C2 47(6) . .
C3A C3 Ge2 92(6) . .
C2 C3 Ge2 78(3) . .
C2 C3A C3 76(8) . .
C2 C3A Pb2 129(10) . 24_444
C3 C3A Pb2 114(8) . 24_444
C4A C4 Ge2 80(5) . .
C4 C4A Ge2 70(4) . .

loop_
_geom_bond_atom_site_label_1
_geom_bond_atom_site_label_2
_geom_bond_distance
_geom_bond_site_symmetry_2
Pb1 N1 2.303(14) 4_553
Pb1 N1 2.303(14) .
Pb1 N1 2.303(14) 3_553
Pb1 Pb1 3.467(2) 2
Pb1 Pb1 3.467(2) 4_553
Pb1 Pb1 3.467(2) 3_553
Pb2 N2 2.247(15) .
Pb2 N2 2.291(15) 3_554
Pb2 N2 2.293(16) 22_544
Pb2 C3A 2.73(15) 22_544
Pb2 Pb2 3.4525(15) 3_554
Pb2 Pb2 3.4719(13) 24_444
Pb2 Pb2 3.4719(13) 22_544
Ge1 N1 1.82(3) .
Ge1 C1 1.97(3) 8_454
Ge1 C1 1.97(3) .
Ge1 C1 1.97(3) 11_544
Ge2 N2 1.88(2) .
Ge2 C2A 1.94(3) .
Ge2 C4 1.95(5) .
Ge2 C3 1.95(3) .
Ge2 C4A 2.04(5) .
Ge2 C2 2.41(10) .
N1 Pb1 2.303(14) 4_553
N1 Pb1 2.303(14) 3_553
N2 Pb2 2.291(15) 3_554
N2 Pb2 2.293(16) 24_444
C2 C3A 1.45(16) .
C2 C2A 1.51(10) .
C2 C3 1.91(12) .
C3 C3A 1.64(16) .
C3A Pb2 2.73(15) 24_444
C4 C4A 1.02(6) .
